data_4111120
loop_
_publ_author_name
'Joan Vignolle'
'Bruno Donnadieu'
'Didier Bourissou'
'Mich\`ele Soleilhavoup'
'Guy Bertrand'

_publ_contact_author 'Prof G. Bertrand'
_publ_contact_author_address
;
University of California
UCR-CNRS Joint Research Lab
(UMR 2282) 
Department of Chemistry
Riverside, CA 92521 USA 
;
_publ_contact_author_email ' guy.bertrand@ucr.edu '
_publ_contact_author_fax 951-827-4713
_publ_section_title
;
 Cyclic C-Amino Phosphorus Ylides as a Source of Bidentate Heteroditopic
 Ligands (Phosphine/Aminocarbene) for Transition Metals
;
_journal_name_full 'Journal of the American Chemical Society'
_journal_page_first 14810
_journal_page_last 14811
_journal_paper_doi 10.1021/ja0662725
_journal_volume 128
_journal_year 2006
_chemical_formula_sum 'C13 H33 Cl2 N4 P Pd'
_chemical_formula_weight 453.70
_chemical_name_systematic
;
 ?
;
_space_group_IT_number 14
_symmetry_cell_setting monoclinic
_symmetry_space_group_name_Hall '-P 2ybc'
_symmetry_space_group_name_H-M 'P 1 21/c 1'
_atom_sites_solution_hydrogens geom
_atom_sites_solution_primary direct
_atom_sites_solution_secondary difmap
_audit_creation_method SHELXL-97
_cell_angle_alpha 90.00
_cell_angle_beta 108.767(3)
_cell_angle_gamma 90.00
_cell_formula_units_Z 4
_cell_length_a 17.7471(12)
_cell_length_b 8.8609(6)
_cell_length_c 13.0417(9)
_cell_measurement_reflns_used 9027
_cell_measurement_temperature 100(2)
_cell_measurement_theta_max 44.12
_cell_measurement_theta_min 2.34
_cell_volume 1941.8(2)
_computing_cell_refinement 'Bruker SMART'
_computing_data_collection 'Bruker SMART'
_computing_data_reduction 'Bruker SAINT'
_computing_molecular_graphics 'Bruker SHELXTL'
_computing_publication_material 'Bruker SHELXTL'
_computing_structure_refinement 'SHELXL-97 (Sheldrick, 1997)'
_computing_structure_solution 'Bruker SHELXTL'
_diffrn_ambient_temperature 100(2)
_diffrn_measured_fraction_theta_full 0.707
_diffrn_measured_fraction_theta_max 0.707
_diffrn_measurement_device_type 'CCD area detector'
_diffrn_measurement_method 'phi and omega scans'
_diffrn_radiation_monochromator graphite
_diffrn_radiation_source 'fine-focus sealed tube'
_diffrn_radiation_type MoK\a
_diffrn_radiation_wavelength 0.71073
_diffrn_reflns_av_R_equivalents 0.0175
_diffrn_reflns_av_sigmaI/netI 0.0200
_diffrn_reflns_limit_h_max 30
_diffrn_reflns_limit_h_min -16
_diffrn_reflns_limit_k_max 11
_diffrn_reflns_limit_k_min -15
_diffrn_reflns_limit_l_max 23
_diffrn_reflns_limit_l_min -21
_diffrn_reflns_number 30024
_diffrn_reflns_theta_full 44.12
_diffrn_reflns_theta_max 44.12
_diffrn_reflns_theta_min 2.60
_exptl_absorpt_coefficient_mu 1.313
_exptl_absorpt_correction_T_max 0.8583
_exptl_absorpt_correction_T_min 0.7182
_exptl_absorpt_correction_type multi-scan
_exptl_crystal_colour 'pale yellow'
_exptl_crystal_density_diffrn 1.552
_exptl_crystal_density_meas 0
_exptl_crystal_description 'prism frag'
_exptl_crystal_F_000 936
_exptl_crystal_size_max 0.27
_exptl_crystal_size_mid 0.22
_exptl_crystal_size_min 0.12
_refine_diff_density_max 0.974
_refine_diff_density_min -0.674
_refine_diff_density_rms 0.081
_refine_ls_extinction_method none
_refine_ls_goodness_of_fit_ref 1.030
_refine_ls_hydrogen_treatment constr
_refine_ls_matrix_type full
_refine_ls_number_parameters 200
_refine_ls_number_reflns 10788
_refine_ls_number_restraints 0
_refine_ls_restrained_S_all 1.030
_refine_ls_R_factor_all 0.0242
_refine_ls_R_factor_gt 0.0185
_refine_ls_shift/su_max 0.002
_refine_ls_shift/su_mean 0.000
_refine_ls_structure_factor_coef Fsqd
_refine_ls_weighting_details 'calc w=1/[\s^2^(Fo^2^)+(0.0210P)^2^+0.4616P] where P=(Fo^2^+2Fc^2^)/3'
_refine_ls_weighting_scheme calc
_refine_ls_wR_factor_gt 0.0453
_refine_ls_wR_factor_ref 0.0478
_reflns_number_gt 9290
_reflns_number_total 10788
_reflns_threshold_expression >2sigma(I)
_cod_data_source_file ja0662725si20060829_022032_2.cif
_cod_data_source_block 2
_cod_database_code 4111120

loop_
_symmetry_equiv_pos_as_xyz
'x, y, z'
'-x, y+1/2, -z+1/2'
'-x, -y, -z'
'x, -y-1/2, z-1/2'

loop_
_atom_site_label
_atom_site_type_symbol
_atom_site_fract_x
_atom_site_fract_y
_atom_site_fract_z
_atom_site_U_iso_or_equiv
_atom_site_adp_type
_atom_site_occupancy
_atom_site_symmetry_multiplicity
_atom_site_calc_flag
_atom_site_refinement_flags
Pd1 Pd 0.244653(3) 0.249853(6) 0.235080(5) 0.00864(2) Uani 1 1 d .
P1 P 0.161554(11) 0.44059(2) 0.238743(17) 0.01030(3) Uani 1 1 d .
Cl1 Cl 0.338139(11) 0.05484(2) 0.235038(17) 0.01528(3) Uani 1 1 d .
Cl2 Cl 0.189187(11) 0.10929(2) 0.347805(16) 0.01300(3) Uani 1 1 d .
N1 N 0.36103(4) 0.43055(7) 0.17526(5) 0.01062(10) Uani 1 1 d .
N2 N 0.18253(4) 0.60853(8) 0.19720(6) 0.01424(11) Uani 1 1 d .
N3 N 0.16264(4) 0.48509(8) 0.36404(6) 0.01514(12) Uani 1 1 d .
N4 N 0.06874(4) 0.39994(8) 0.16614(6) 0.01497(12) Uani 1 1 d .
C1 C 0.29667(4) 0.35158(8) 0.14287(6) 0.01114(11) Uani 1 1 d .
H1 H 0.2721 0.3419 0.0668 0.013 Uiso 1 1 calc R
C2 C 0.40544(4) 0.47551(9) 0.09928(7) 0.01376(12) Uani 1 1 d .
H2 H 0.4600 0.5083 0.1441 0.017 Uiso 1 1 calc R
C3 C 0.41431(5) 0.34091(11) 0.03155(7) 0.01818(15) Uani 1 1 d .
H3A H 0.4304 0.2520 0.0782 0.027 Uiso 1 1 calc R
H3B H 0.4549 0.3632 -0.0025 0.027 Uiso 1 1 calc R
H3C H 0.3634 0.3209 -0.0247 0.027 Uiso 1 1 calc R
C4 C 0.36561(5) 0.60775(10) 0.02807(8) 0.01939(15) Uani 1 1 d .
H4A H 0.3115 0.5791 -0.0159 0.029 Uiso 1 1 calc R
H4B H 0.3964 0.6351 -0.0195 0.029 Uiso 1 1 calc R
H4C H 0.3633 0.6942 0.0738 0.029 Uiso 1 1 calc R
C5 C 0.39725(4) 0.47259(9) 0.29112(6) 0.01297(12) Uani 1 1 d .
H5 H 0.3608 0.4352 0.3301 0.016 Uiso 1 1 calc R
C6 C 0.47701(5) 0.39379(10) 0.34106(7) 0.01763(14) Uani 1 1 d .
H6A H 0.4705 0.2851 0.3271 0.026 Uiso 1 1 calc R
H6B H 0.4961 0.4117 0.4194 0.026 Uiso 1 1 calc R
H6C H 0.5157 0.4339 0.3088 0.026 Uiso 1 1 calc R
C7 C 0.40225(5) 0.64266(10) 0.30437(8) 0.01953(15) Uani 1 1 d .
H7A H 0.4396 0.6830 0.2699 0.029 Uiso 1 1 calc R
H7B H 0.4209 0.6680 0.3816 0.029 Uiso 1 1 calc R
H7C H 0.3495 0.6869 0.2702 0.029 Uiso 1 1 calc R
C8 C 0.17966(5) 0.62117(10) 0.08484(7) 0.01810(14) Uani 1 1 d .
H8A H 0.1302 0.6716 0.0428 0.027 Uiso 1 1 calc R
H8B H 0.1815 0.5202 0.0551 0.027 Uiso 1 1 calc R
H8C H 0.2253 0.6802 0.0808 0.027 Uiso 1 1 calc R
C9 C 0.17293(6) 0.75549(9) 0.24293(9) 0.02041(16) Uani 1 1 d .
H9A H 0.2181 0.8205 0.2451 0.031 Uiso 1 1 calc R
H9B H 0.1709 0.7416 0.3165 0.031 Uiso 1 1 calc R
H9C H 0.1234 0.8026 0.1978 0.031 Uiso 1 1 calc R
C10 C 0.24111(6) 0.51214(11) 0.44362(8) 0.02212(17) Uani 1 1 d .
H10A H 0.2348 0.5634 0.5070 0.033 Uiso 1 1 calc R
H10B H 0.2727 0.5756 0.4112 0.033 Uiso 1 1 calc R
H10C H 0.2684 0.4155 0.4659 0.033 Uiso 1 1 calc R
C11 C 0.10728(6) 0.41643(11) 0.41211(8) 0.02202(17) Uani 1 1 d .
H11A H 0.1323 0.3282 0.4549 0.033 Uiso 1 1 calc R
H11B H 0.0590 0.3850 0.3546 0.033 Uiso 1 1 calc R
H11C H 0.0933 0.4899 0.4591 0.033 Uiso 1 1 calc R
C12 C 0.04054(5) 0.25078(9) 0.12538(8) 0.01660(14) Uani 1 1 d .
H12A H 0.0031 0.2143 0.1609 0.025 Uiso 1 1 calc R
H12B H 0.0858 0.1814 0.1407 0.025 Uiso 1 1 calc R
H12C H 0.0137 0.2560 0.0470 0.025 Uiso 1 1 calc R
C13 C 0.00560(5) 0.51204(11) 0.15099(8) 0.02106(16) Uani 1 1 d .
H13A H -0.0246 0.5206 0.0737 0.032 Uiso 1 1 calc R
H13B H 0.0292 0.6100 0.1783 0.032 Uiso 1 1 calc R
H13C H -0.0301 0.4806 0.1908 0.032 Uiso 1 1 calc R

loop_
_atom_site_aniso_label
_atom_site_aniso_U_11
_atom_site_aniso_U_22
_atom_site_aniso_U_33
_atom_site_aniso_U_23
_atom_site_aniso_U_13
_atom_site_aniso_U_12
Pd1 0.00874(2) 0.00777(2) 0.00979(3) -0.00017(1) 0.00349(2) -0.00038(1)
P1 0.01063(7) 0.00916(7) 0.01200(8) -0.00054(6) 0.00487(6) 0.00028(6)
Cl1 0.01627(7) 0.01287(7) 0.01832(9) 0.00096(6) 0.00781(6) 0.00411(6)
Cl2 0.01373(7) 0.01178(7) 0.01494(8) 0.00184(6) 0.00665(6) -0.00084(5)
N1 0.0102(2) 0.0113(2) 0.0107(3) 0.00001(19) 0.00385(19) -0.00041(18)
N2 0.0180(3) 0.0095(2) 0.0165(3) 0.0004(2) 0.0073(2) 0.0001(2)
N3 0.0184(3) 0.0152(3) 0.0135(3) -0.0015(2) 0.0074(2) 0.0008(2)
N4 0.0102(2) 0.0138(3) 0.0206(3) -0.0024(2) 0.0045(2) 0.0009(2)
C1 0.0103(3) 0.0113(3) 0.0118(3) -0.0003(2) 0.0036(2) -0.0001(2)
C2 0.0112(3) 0.0180(3) 0.0129(3) 0.0017(2) 0.0052(2) -0.0024(2)
C3 0.0162(3) 0.0241(4) 0.0166(4) -0.0004(3) 0.0085(3) 0.0016(3)
C4 0.0188(3) 0.0201(4) 0.0196(4) 0.0070(3) 0.0066(3) -0.0021(3)
C5 0.0127(3) 0.0147(3) 0.0116(3) -0.0018(2) 0.0041(2) -0.0018(2)
C6 0.0153(3) 0.0215(4) 0.0141(3) 0.0009(3) 0.0021(3) 0.0012(3)
C7 0.0201(4) 0.0159(3) 0.0214(4) -0.0058(3) 0.0051(3) -0.0024(3)
C8 0.0198(3) 0.0174(4) 0.0183(4) 0.0062(3) 0.0078(3) 0.0037(3)
C9 0.0245(4) 0.0103(3) 0.0279(5) -0.0014(3) 0.0106(3) 0.0008(3)
C10 0.0248(4) 0.0237(4) 0.0153(4) -0.0058(3) 0.0029(3) 0.0022(3)
C11 0.0299(4) 0.0205(4) 0.0225(4) 0.0024(3) 0.0180(4) 0.0040(3)
C12 0.0140(3) 0.0153(3) 0.0187(4) -0.0009(3) 0.0028(3) -0.0025(2)
C13 0.0138(3) 0.0216(4) 0.0273(5) -0.0026(3) 0.0059(3) 0.0053(3)

loop_
_atom_type_symbol
_atom_type_description
_atom_type_scat_dispersion_real
_atom_type_scat_dispersion_imag
_atom_type_scat_source
C C 0.0033 0.0016 'International Tables Vol C Tables 4.2.6.8 and 6.1.1.4'
H H 0.0000 0.0000 'International Tables Vol C Tables 4.2.6.8 and 6.1.1.4'
Cl Cl 0.1484 0.1585 'International Tables Vol C Tables 4.2.6.8 and 6.1.1.4'
N N 0.0061 0.0033 'International Tables Vol C Tables 4.2.6.8 and 6.1.1.4'
P P 0.1023 0.0942 'International Tables Vol C Tables 4.2.6.8 and 6.1.1.4'
Pd Pd -0.9988 1.0072 'International Tables Vol C Tables 4.2.6.8 and 6.1.1.4'

loop_
_geom_angle_atom_site_label_1
_geom_angle_atom_site_label_2
_geom_angle_atom_site_label_3
_geom_angle
C1 Pd1 P1 96.25(2)
C1 Pd1 Cl2 175.13(2)
P1 Pd1 Cl2 88.609(8)
C1 Pd1 Cl1 82.44(2)
P1 Pd1 Cl1 177.312(7)
Cl2 Pd1 Cl1 92.693(8)
N4 P1 N2 107.09(4)
N4 P1 N3 107.84(4)
N2 P1 N3 99.98(4)
N4 P1 Pd1 111.26(3)
N2 P1 Pd1 116.53(3)
N3 P1 Pd1 113.27(3)
C1 N1 C5 121.12(6)
C1 N1 C2 121.63(7)
C5 N1 C2 117.14(6)
C8 N2 C9 111.77(7)
C8 N2 P1 117.22(6)
C9 N2 P1 126.44(6)
C11 N3 C10 112.49(8)
C11 N3 P1 121.56(6)
C10 N3 P1 116.08(6)
C12 N4 C13 114.20(7)
C12 N4 P1 124.76(6)
C13 N4 P1 120.54(6)
N1 C1 Pd1 126.32(6)
N1 C1 H1 116.8
Pd1 C1 H1 116.8
N1 C2 C4 111.53(6)
N1 C2 C3 110.40(6)
C4 C2 C3 111.34(7)
N1 C2 H2 107.8
C4 C2 H2 107.8
C3 C2 H2 107.8
C2 C3 H3A 109.5
C2 C3 H3B 109.5
H3A C3 H3B 109.5
C2 C3 H3C 109.5
H3A C3 H3C 109.5
H3B C3 H3C 109.5
C2 C4 H4A 109.5
C2 C4 H4B 109.5
H4A C4 H4B 109.5
C2 C4 H4C 109.5
H4A C4 H4C 109.5
H4B C4 H4C 109.5
N1 C5 C7 110.81(7)
N1 C5 C6 110.98(6)
C7 C5 C6 113.23(7)
N1 C5 H5 107.2
C7 C5 H5 107.2
C6 C5 H5 107.2
C5 C6 H6A 109.5
C5 C6 H6B 109.5
H6A C6 H6B 109.5
C5 C6 H6C 109.5
H6A C6 H6C 109.5
H6B C6 H6C 109.5
C5 C7 H7A 109.5
C5 C7 H7B 109.5
H7A C7 H7B 109.5
C5 C7 H7C 109.5
H7A C7 H7C 109.5
H7B C7 H7C 109.5
N2 C8 H8A 109.5
N2 C8 H8B 109.5
H8A C8 H8B 109.5
N2 C8 H8C 109.5
H8A C8 H8C 109.5
H8B C8 H8C 109.5
N2 C9 H9A 109.5
N2 C9 H9B 109.5
H9A C9 H9B 109.5
N2 C9 H9C 109.5
H9A C9 H9C 109.5
H9B C9 H9C 109.5
N3 C10 H10A 109.5
N3 C10 H10B 109.5
H10A C10 H10B 109.5
N3 C10 H10C 109.5
H10A C10 H10C 109.5
H10B C10 H10C 109.5
N3 C11 H11A 109.5
N3 C11 H11B 109.5
H11A C11 H11B 109.5
N3 C11 H11C 109.5
H11A C11 H11C 109.5
H11B C11 H11C 109.5
N4 C12 H12A 109.5
N4 C12 H12B 109.5
H12A C12 H12B 109.5
N4 C12 H12C 109.5
H12A C12 H12C 109.5
H12B C12 H12C 109.5
N4 C13 H13A 109.5
N4 C13 H13B 109.5
H13A C13 H13B 109.5
N4 C13 H13C 109.5
H13A C13 H13C 109.5
H13B C13 H13C 109.5

loop_
_geom_bond_atom_site_label_1
_geom_bond_atom_site_label_2
_geom_bond_distance
Pd1 C1 1.9558(8)
Pd1 P1 2.2537(2)
Pd1 Cl2 2.3691(2)
Pd1 Cl1 2.3956(2)
P1 N4 1.6541(7)
P1 N2 1.6663(7)
P1 N3 1.6751(7)
N1 C1 1.2893(9)
N1 C5 1.4866(10)
N1 C2 1.5048(10)
N2 C8 1.4540(12)
N2 C9 1.4649(11)
N3 C11 1.4576(12)
N3 C10 1.4643(12)
N4 C12 1.4522(11)
N4 C13 1.4625(11)
C1 H1 0.9500
C2 C4 1.5208(12)
C2 C3 1.5222(12)
C2 H2 1.0000
C3 H3A 0.9800
C3 H3B 0.9800
C3 H3C 0.9800
C4 H4A 0.9800
C4 H4B 0.9800
C4 H4C 0.9800
C5 C7 1.5162(12)
C5 C6 1.5239(11)
C5 H5 1.0000
C6 H6A 0.9800
C6 H6B 0.9800
C6 H6C 0.9800
C7 H7A 0.9800
C7 H7B 0.9800
C7 H7C 0.9800
C8 H8A 0.9800
C8 H8B 0.9800
C8 H8C 0.9800
C9 H9A 0.9800
C9 H9B 0.9800
C9 H9C 0.9800
C10 H10A 0.9800
C10 H10B 0.9800
C10 H10C 0.9800
C11 H11A 0.9800
C11 H11B 0.9800
C11 H11C 0.9800
C12 H12A 0.9800
C12 H12B 0.9800
C12 H12C 0.9800
C13 H13A 0.9800
C13 H13B 0.9800
C13 H13C 0.9800
